data_7701837
loop_
_publ_author_name
'Ding, Yazhou'
'Ma, Qiang-Qiang'
'Kang, Jiaxin'
'Zhang, Jie'
'Li, Shujun'
'Chen, Xuenian'

_publ_section_title
;
 Palladium(II) complexes supported by PBP and POCOP pincer ligands:
 comparison of structure, property and catalytic activity
;
_journal_name_full 'Dalton Transactions'
_journal_paper_doi 10.1039/C9DT03954F
_journal_year 2019
_chemical_formula_moiety 'C24 H44 B N5 P2 Pd'
_chemical_formula_sum 'C24 H44 B N5 P2 Pd'
_chemical_formula_weight 581.79
_chemical_name_systematic tBu-PBP-Pd-N3
_space_group_crystal_system monoclinic
_space_group_IT_number 14
_space_group_name_Hall '-P 2yn'
_space_group_name_H-M_alt 'P 1 21/n 1'
_atom_sites_solution_hydrogens geom
_audit_creation_date 2019-10-03
_audit_creation_method
;
Olex2 1.2
(compiled 2018.05.29 svn.r3508 for OlexSys, GUI svn.r5506)
;
_audit_update_record
;
2019-10-06 deposited with the CCDC.	2019-11-05 downloaded from the CCDC.
;
_cell_angle_alpha 90
_cell_angle_beta 105.454(2)
_cell_angle_gamma 90
_cell_formula_units_Z 4
_cell_length_a 12.2561(3)
_cell_length_b 16.6838(3)
_cell_length_c 14.5569(3)
_cell_measurement_reflns_used 8457
_cell_measurement_temperature 294.5(6)
_cell_measurement_theta_max 71.3500
_cell_measurement_theta_min 4.0980
_cell_volume 2868.95(11)
_computing_cell_refinement 'CrysAlisPro 1.171.40.53 (Rigaku OD, 2019)'
_computing_data_collection 'CrysAlisPro 1.171.40.53 (Rigaku OD, 2019)'
_computing_data_reduction 'CrysAlisPro 1.171.40.53 (Rigaku OD, 2019)'
_computing_molecular_graphics 'Olex2 (Dolomanov et al., 2009)'
_computing_publication_material 'Olex2 (Dolomanov et al., 2009)'
_computing_structure_refinement 'ShelXL (Sheldrick, 2015)'
_computing_structure_solution 'SHELXT 2018/2 (Sheldrick, 2018)'
_diffrn_ambient_environment air
_diffrn_ambient_temperature 294.5(6)
_diffrn_detector 'CCD plate'
_diffrn_detector_area_resol_mean 8.0521
_diffrn_detector_type EosS2
_diffrn_measured_fraction_theta_full 0.997
_diffrn_measured_fraction_theta_max 0.974
_diffrn_measurement_details
;
List of Runs (angles in degrees, time in seconds):

  # Type    Start    End  Width  t~exp~   \w     \q     \k     \f   Frames
#--------------------------------------------------------------------------
  1  \w    -13.00  28.00   1.00    1.00    --  -35.62  86.00-163.00   41
  2  \w    -46.00 -20.00   1.00    1.00    --  -35.62  86.00-163.00   26
  3  \w     56.00 138.00   1.00    1.42    --  107.12 -86.00  77.00   82
  4  \w     99.00 175.00   1.00    1.42    --  107.12  86.00-163.00   76
  5  \w   -100.00 -37.00   1.00    1.00    --  -35.62-178.00  60.00   63
  6  \w   -101.00 -37.00   1.00    1.00    --  -35.62-178.00 -90.00   64
  7  \w    -98.00 -19.00   1.00    1.00    --  -35.62 -57.00  60.00   79
  8  \w     57.00  82.00   1.00    1.00    --   35.62 178.00 -30.00   25
  9  \w     57.00  99.00   1.00    1.00    --   35.62 178.00  60.00   42
 10  \w      2.00  27.00   1.00    1.00    --   35.62 -86.00  77.00   25
 11  \w     37.00 100.00   1.00    1.42    --  107.12-111.00  60.00   63
 12  \w     80.00 132.00   1.00    1.42    --  107.12 -77.00-120.00   52
 13  \w    105.00 158.00   1.00    1.42    --  107.12 111.00 -90.00   53
 14  \w     85.00 170.00   1.00    1.42    --  107.12  77.00 -60.00   85
 15  \w    104.00 171.00   1.00    1.42    --  107.12  77.00  60.00   67
 16  \w     41.00 128.00   1.00    1.42    --  107.12 -30.00 120.00   87
 17  \w     78.00 103.00   1.00    1.42    --  107.12 -30.00 150.00   25
 18  \w     48.00  73.00   1.00    1.42    --  107.12 -77.00-120.00   25
;
_diffrn_measurement_device 'four-circle diffractometer'
_diffrn_measurement_device_type 'SuperNova, Dual, Cu at home/near, EosS2'
_diffrn_measurement_method '\w scans'
_diffrn_orient_matrix_type 'CrysAlisPro convention (1999,Acta A55,543-557)'
_diffrn_orient_matrix_UB_11 -0.0866578000
_diffrn_orient_matrix_UB_12 -0.0590993000
_diffrn_orient_matrix_UB_13 -0.0603081000
_diffrn_orient_matrix_UB_21 -0.0210603000
_diffrn_orient_matrix_UB_22 0.0581033000
_diffrn_orient_matrix_UB_23 -0.0852892000
_diffrn_orient_matrix_UB_31 0.0951112000
_diffrn_orient_matrix_UB_32 -0.0408339000
_diffrn_orient_matrix_UB_33 -0.0337270000
_diffrn_radiation_monochromator mirror
_diffrn_radiation_probe x-ray
_diffrn_radiation_type CuK\a
_diffrn_radiation_wavelength 1.54184
_diffrn_reflns_av_R_equivalents 0.0215
_diffrn_reflns_av_unetI/netI 0.0258
_diffrn_reflns_Laue_measured_fraction_full 0.997
_diffrn_reflns_Laue_measured_fraction_max 0.974
_diffrn_reflns_limit_h_max 15
_diffrn_reflns_limit_h_min -11
_diffrn_reflns_limit_k_max 20
_diffrn_reflns_limit_k_min -19
_diffrn_reflns_limit_l_max 17
_diffrn_reflns_limit_l_min -17
_diffrn_reflns_number 12824
_diffrn_reflns_point_group_measured_fraction_full 0.997
_diffrn_reflns_point_group_measured_fraction_max 0.974
_diffrn_reflns_theta_full 67.684
_diffrn_reflns_theta_max 71.511
_diffrn_reflns_theta_min 4.117
_diffrn_source 'micro-focus sealed X-ray tube'
_diffrn_source_type 'SuperNova (Cu) X-ray Source'
_exptl_absorpt_coefficient_mu 6.421
_exptl_absorpt_correction_T_max 1.00000
_exptl_absorpt_correction_T_min 0.73904
_exptl_absorpt_correction_type multi-scan
_exptl_absorpt_process_details
;
CrysAlisPro 1.171.40.53 (Rigaku Oxford Diffraction, 2019)
Empirical absorption correction using spherical harmonics,
 implemented in SCALE3 ABSPACK scaling algorithm.
;
_exptl_crystal_colour 'clear light yellow'
_exptl_crystal_colour_lustre clear
_exptl_crystal_colour_modifier light
_exptl_crystal_colour_primary yellow
_exptl_crystal_density_diffrn 1.347
_exptl_crystal_description block
_exptl_crystal_F_000 1216
_exptl_crystal_size_max 0.18
_exptl_crystal_size_mid 0.12
_exptl_crystal_size_min 0.1
_refine_diff_density_max 0.424
_refine_diff_density_min -0.883
_refine_diff_density_rms 0.065
_refine_ls_extinction_method none
_refine_ls_goodness_of_fit_ref 1.063
_refine_ls_hydrogen_treatment constr
_refine_ls_matrix_type full
_refine_ls_number_parameters 310
_refine_ls_number_reflns 5445
_refine_ls_number_restraints 0
_refine_ls_restrained_S_all 1.063
_refine_ls_R_factor_all 0.0350
_refine_ls_R_factor_gt 0.0318
_refine_ls_shift/su_max 0.002
_refine_ls_shift/su_mean 0.000
_refine_ls_structure_factor_coef Fsqd
_refine_ls_weighting_details 'w=1/[\s^2^(Fo^2^)+(0.0414P)^2^+1.5333P] where P=(Fo^2^+2Fc^2^)/3'
_refine_ls_weighting_scheme calc
_refine_ls_wR_factor_gt 0.0813
_refine_ls_wR_factor_ref 0.0841
_reflns_Friedel_coverage 0.000
_reflns_number_gt 5007
_reflns_number_total 5445
_reflns_threshold_expression 'I > 2\s(I)'
_cod_data_source_file c9dt03954f2.cif
_cod_data_source_block dyz20190726
_cod_original_sg_symbol_H-M 'P 21/n'
_cod_database_code 7701837
_shelx_shelxl_version_number 2016/6
_chemical_oxdiff_formula 'C1 B1 N1 P1 Pd1'
_shelx_space_group_comment
;
The symmetry employed for this shelxl refinement is uniquely defined
by the following loop, which should always be used as a source of
symmetry information in preference to the above space-group names.
They are only intended as comments.
;
_shelx_estimated_absorpt_t_max 0.566
_shelx_estimated_absorpt_t_min 0.391
_diffrn_oxdiff_digest_frames
;
01e68220c8b55d8a872f8f38eed7be34e300035d42d
;
_reflns_odcompleteness_completeness 99.70
_reflns_odcompleteness_iscentric 1
_reflns_odcompleteness_theta 66.97
_olex2_refinement_description
;
1. Fixed Uiso
 At 1.2 times of:
  All C(H) groups, All C(H,H) groups
 At 1.5 times of:
  All C(H,H,H) groups
2.a Secondary CH2 refined with riding coordinates:
 C8(H8A,H8B), C7(H7A,H7B)
2.b Aromatic/amide H refined with riding coordinates:
 C2(H2), C3(H3), C5(H5), C4(H4)
2.c Idealised Me refined as rotating group:
 C18(H18A,H18B,H18C), C22(H22A,H22B,H22C), C19(H19A,H19B,H19C), C24(H24A,H24B,
 H24C), C20(H20A,H20B,H20C), C23(H23A,H23B,H23C), C14(H14A,H14B,H14C), C11(H11A,
 H11B,H11C), C15(H15A,H15B,H15C), C10(H10A,H10B,H10C), C16(H16A,H16B,H16C),
 C12(H12A,H12B,H12C)
;
_olex2_submission_special_instructions 'No special instructions were received'
_oxdiff_exptl_absorpt_empirical_details
;
Empirical correction (ABSPACK) includes:
- Absorption correction using spherical harmonics
- Frame scaling
;
_oxdiff_exptl_absorpt_empirical_full_max 1.297
_oxdiff_exptl_absorpt_empirical_full_min 0.857

loop_
_space_group_symop_operation_xyz
'x, y, z'
'-x+1/2, y+1/2, -z+1/2'
'-x, -y, -z'
'x-1/2, -y-1/2, z-1/2'

loop_
_atom_site_label
_atom_site_type_symbol
_atom_site_fract_x
_atom_site_fract_y
_atom_site_fract_z
_atom_site_U_iso_or_equiv
_atom_site_adp_type
_atom_site_occupancy
_atom_site_site_symmetry_order
_atom_site_calc_flag
_atom_site_refinement_flags_posn
Pd1 Pd 0.39459(2) 0.74260(2) 0.43535(2) 0.03701(8) Uani 1 1 d .
P2 P 0.25336(5) 0.64906(4) 0.43688(5) 0.03682(15) Uani 1 1 d .
P1 P 0.56002(5) 0.78966(4) 0.40272(5) 0.03884(15) Uani 1 1 d .
N2 N 0.3515(2) 0.59268(14) 0.31035(15) 0.0432(5) Uani 1 1 d .
N1 N 0.5119(2) 0.65761(14) 0.30209(16) 0.0421(5) Uani 1 1 d .
C1 C 0.4961(2) 0.59195(16) 0.24037(18) 0.0412(6) Uani 1 1 d .
C6 C 0.3969(3) 0.55245(17) 0.24473(19) 0.0437(6) Uani 1 1 d .
C8 C 0.2496(3) 0.57590(18) 0.3384(2) 0.0485(7) Uani 1 1 d .
H8A H 0.249555 0.521177 0.360928 0.058 Uiso 1 1 calc R
H8B H 0.183048 0.584161 0.285670 0.058 Uiso 1 1 calc R
C2 C 0.5611(3) 0.5653(2) 0.1813(2) 0.0526(7) Uani 1 1 d .
H2 H 0.628035 0.590687 0.179410 0.063 Uiso 1 1 calc R
N4 N 0.3414(3) 0.8491(2) 0.5904(3) 0.0845(11) Uani 1 1 d .
N3 N 0.3598(3) 0.8420(2) 0.5213(3) 0.1006(15) Uani 1 1 d .
B1 B 0.4216(3) 0.65951(19) 0.3462(2) 0.0384(6) Uani 1 1 d .
C13 C 0.5443(3) 0.8864(2) 0.3348(2) 0.0558(8) Uani 1 1 d .
C7 C 0.6002(3) 0.7162(2) 0.3201(3) 0.0590(9) Uani 1 1 d .
H7A H 0.604078 0.742126 0.261476 0.071 Uiso 1 1 calc R
H7B H 0.672880 0.691807 0.349806 0.071 Uiso 1 1 calc R
C17 C 0.1042(2) 0.6875(2) 0.4087(2) 0.0529(7) Uani 1 1 d .
C21 C 0.2941(3) 0.5873(2) 0.5485(2) 0.0553(8) Uani 1 1 d .
C3 C 0.5207(3) 0.4987(2) 0.1253(2) 0.0649(9) Uani 1 1 d .
H3 H 0.561919 0.479024 0.084930 0.078 Uiso 1 1 calc R
C5 C 0.3581(3) 0.4862(2) 0.1877(2) 0.0609(8) Uani 1 1 d .
H5 H 0.291992 0.459721 0.189700 0.073 Uiso 1 1 calc R
C18 C 0.0895(3) 0.7388(2) 0.4909(3) 0.0724(11) Uani 1 1 d .
H18A H 0.085229 0.704809 0.543081 0.109 Uiso 1 1 calc GR
H18B H 0.021011 0.769468 0.470448 0.109 Uiso 1 1 calc GR
H18C H 0.152827 0.774427 0.511108 0.109 Uiso 1 1 calc GR
C9 C 0.6814(3) 0.7881(3) 0.5116(2) 0.0644(9) Uani 1 1 d .
C22 C 0.3994(3) 0.5407(3) 0.5441(3) 0.0819(13) Uani 1 1 d .
H22A H 0.381309 0.505507 0.489931 0.123 Uiso 1 1 calc GR
H22B H 0.425925 0.509666 0.601253 0.123 Uiso 1 1 calc GR
H22C H 0.457494 0.577446 0.538287 0.123 Uiso 1 1 calc GR
C19 C 0.0130(3) 0.6214(3) 0.3849(3) 0.0806(12) Uani 1 1 d .
H19A H 0.026894 0.586870 0.336524 0.121 Uiso 1 1 calc GR
H19B H -0.060380 0.645593 0.362245 0.121 Uiso 1 1 calc GR
H19C H 0.015576 0.590649 0.441198 0.121 Uiso 1 1 calc GR
C24 C 0.3252(4) 0.6437(3) 0.6345(2) 0.0766(11) Uani 1 1 d .
H24A H 0.384720 0.679099 0.628514 0.115 Uiso 1 1 calc GR
H24B H 0.350375 0.612807 0.691861 0.115 Uiso 1 1 calc GR
H24C H 0.260024 0.674678 0.637042 0.115 Uiso 1 1 calc GR
C4 C 0.4222(4) 0.4612(2) 0.1276(3) 0.0709(10) Uani 1 1 d .
H4 H 0.397426 0.417563 0.087609 0.085 Uiso 1 1 calc R
C20 C 0.0927(4) 0.7417(2) 0.3215(3) 0.0755(12) Uani 1 1 d .
H20A H 0.150533 0.782112 0.335927 0.113 Uiso 1 1 calc GR
H20B H 0.019610 0.766789 0.305387 0.113 Uiso 1 1 calc GR
H20C H 0.100855 0.710070 0.268612 0.113 Uiso 1 1 calc GR
C23 C 0.2038(4) 0.5275(2) 0.5604(3) 0.0778(11) Uani 1 1 d .
H23A H 0.139777 0.556195 0.569955 0.117 Uiso 1 1 calc GR
H23B H 0.234813 0.493830 0.614536 0.117 Uiso 1 1 calc GR
H23C H 0.180169 0.495008 0.504146 0.117 Uiso 1 1 calc GR
C14 C 0.6485(4) 0.9126(3) 0.3049(4) 0.0929(15) Uani 1 1 d .
H14A H 0.706776 0.928446 0.360126 0.139 Uiso 1 1 calc GR
H14B H 0.629349 0.957060 0.261673 0.139 Uiso 1 1 calc GR
H14C H 0.675043 0.868858 0.273821 0.139 Uiso 1 1 calc GR
C11 C 0.6601(4) 0.8494(4) 0.5829(3) 0.122(2) Uani 1 1 d .
H11A H 0.667401 0.902552 0.559947 0.184 Uiso 1 1 calc GR
H11B H 0.714418 0.841904 0.643368 0.184 Uiso 1 1 calc GR
H11C H 0.585112 0.842280 0.590135 0.184 Uiso 1 1 calc GR
C15 C 0.5077(5) 0.9525(3) 0.3913(4) 0.1052(18) Uani 1 1 d .
H15A H 0.442847 0.935133 0.411162 0.158 Uiso 1 1 calc GR
H15B H 0.488519 0.999442 0.352187 0.158 Uiso 1 1 calc GR
H15C H 0.568455 0.964825 0.446382 0.158 Uiso 1 1 calc GR
N5 N 0.3183(5) 0.8577(4) 0.6640(3) 0.140(2) Uani 1 1 d .
C10 C 0.7970(3) 0.8056(4) 0.4952(4) 0.114(2) Uani 1 1 d .
H10A H 0.808738 0.771221 0.445840 0.171 Uiso 1 1 calc GR
H10B H 0.855081 0.796098 0.553038 0.171 Uiso 1 1 calc GR
H10C H 0.799856 0.860571 0.476391 0.171 Uiso 1 1 calc GR
C16 C 0.4463(4) 0.8705(4) 0.2450(3) 0.1058(18) Uani 1 1 d .
H16A H 0.467565 0.828626 0.208035 0.159 Uiso 1 1 calc GR
H16B H 0.430205 0.918529 0.207504 0.159 Uiso 1 1 calc GR
H16C H 0.380081 0.854495 0.263764 0.159 Uiso 1 1 calc GR
C12 C 0.6817(5) 0.7048(4) 0.5536(5) 0.151(3) Uani 1 1 d .
H12A H 0.606828 0.691560 0.557375 0.226 Uiso 1 1 calc GR
H12B H 0.732920 0.703563 0.616293 0.226 Uiso 1 1 calc GR
H12C H 0.705706 0.666563 0.513691 0.226 Uiso 1 1 calc GR

loop_
_atom_site_aniso_label
_atom_site_aniso_U_11
_atom_site_aniso_U_22
_atom_site_aniso_U_33
_atom_site_aniso_U_23
_atom_site_aniso_U_13
_atom_site_aniso_U_12
Pd1 0.03151(11) 0.04397(12) 0.03875(12) -0.01057(7) 0.01490(8) -0.00357(7)
P2 0.0328(3) 0.0416(3) 0.0385(3) 0.0004(3) 0.0138(3) -0.0015(2)
P1 0.0283(3) 0.0498(4) 0.0404(3) -0.0113(3) 0.0128(3) -0.0049(3)
N2 0.0501(13) 0.0415(12) 0.0428(12) -0.0080(9) 0.0206(10) -0.0054(10)
N1 0.0444(12) 0.0462(13) 0.0398(12) -0.0097(10) 0.0184(10) -0.0008(10)
C1 0.0520(16) 0.0406(14) 0.0322(12) -0.0018(10) 0.0135(11) 0.0081(12)
C6 0.0570(17) 0.0396(14) 0.0357(13) -0.0027(11) 0.0144(12) 0.0029(12)
C8 0.0544(17) 0.0438(15) 0.0517(16) -0.0089(12) 0.0216(13) -0.0126(13)
C2 0.0621(19) 0.0566(18) 0.0437(15) -0.0001(13) 0.0220(14) 0.0148(15)
N4 0.0505(17) 0.092(3) 0.111(3) -0.055(2) 0.0215(18) 0.0019(16)
N3 0.114(3) 0.074(2) 0.149(4) -0.063(2) 0.095(3) -0.037(2)
B1 0.0422(16) 0.0433(16) 0.0316(13) -0.0051(12) 0.0131(12) -0.0008(12)
C13 0.0619(19) 0.0580(19) 0.0551(17) -0.0008(15) 0.0289(15) -0.0013(15)
C7 0.0460(17) 0.068(2) 0.072(2) -0.0270(17) 0.0313(16) -0.0071(15)
C17 0.0323(14) 0.0615(19) 0.0630(18) -0.0006(15) 0.0093(13) -0.0004(13)
C21 0.0561(18) 0.064(2) 0.0498(16) 0.0171(15) 0.0218(14) 0.0057(15)
C3 0.094(3) 0.061(2) 0.0462(17) -0.0097(15) 0.0301(17) 0.0206(19)
C5 0.080(2) 0.0479(17) 0.0577(18) -0.0131(14) 0.0233(17) -0.0077(16)
C18 0.0399(18) 0.090(3) 0.091(3) -0.013(2) 0.0249(18) 0.0134(17)
C9 0.0326(15) 0.100(3) 0.0549(19) -0.0055(18) 0.0021(13) -0.0035(16)
C22 0.073(2) 0.092(3) 0.083(3) 0.039(2) 0.024(2) 0.032(2)
C19 0.0400(17) 0.093(3) 0.104(3) -0.005(2) 0.0101(19) -0.0176(19)
C24 0.080(3) 0.104(3) 0.0435(18) 0.0097(19) 0.0137(17) -0.005(2)
C4 0.108(3) 0.0510(19) 0.057(2) -0.0212(16) 0.028(2) 0.001(2)
C20 0.063(2) 0.078(3) 0.076(3) 0.0163(19) 0.002(2) 0.0142(18)
C23 0.089(3) 0.075(3) 0.080(3) 0.023(2) 0.043(2) -0.006(2)
C14 0.102(3) 0.076(3) 0.127(4) 0.002(3) 0.075(3) -0.016(2)
C11 0.078(3) 0.221(7) 0.056(2) -0.058(3) -0.004(2) 0.005(4)
C15 0.168(5) 0.064(3) 0.114(4) 0.008(2) 0.090(4) 0.026(3)
N5 0.136(4) 0.186(6) 0.101(3) -0.065(4) 0.037(3) 0.033(4)
C10 0.0360(19) 0.207(6) 0.093(3) -0.030(4) 0.007(2) -0.019(3)
C16 0.099(4) 0.129(4) 0.072(3) 0.039(3) -0.006(2) -0.008(3)
C12 0.089(4) 0.158(6) 0.157(6) 0.072(5) -0.049(4) -0.002(4)

loop_
_atom_type_symbol
_atom_type_description
_atom_type_scat_dispersion_real
_atom_type_scat_dispersion_imag
_atom_type_scat_source
C C 0.0181 0.0091 'International Tables Vol C Tables 4.2.6.8 and 6.1.1.4'
H H 0.0000 0.0000 'International Tables Vol C Tables 4.2.6.8 and 6.1.1.4'
B B 0.0090 0.0039 'International Tables Vol C Tables 4.2.6.8 and 6.1.1.4'
N N 0.0311 0.0180 'International Tables Vol C Tables 4.2.6.8 and 6.1.1.4'
P P 0.2955 0.4335 'International Tables Vol C Tables 4.2.6.8 and 6.1.1.4'
Pd Pd 0.1215 3.9337 'International Tables Vol C Tables 4.2.6.8 and 6.1.1.4'

loop_
_geom_angle_atom_site_label_1
_geom_angle_atom_site_label_2
_geom_angle_atom_site_label_3
_geom_angle
P2 Pd1 P1 155.72(2)
N3 Pd1 P2 104.09(9)
N3 Pd1 P1 99.98(9)
B1 Pd1 P2 78.04(9)
B1 Pd1 P1 78.29(9)
B1 Pd1 N3 174.31(15)
C8 P2 Pd1 107.17(9)
C8 P2 C17 103.38(14)
C8 P2 C21 104.57(15)
C17 P2 Pd1 116.80(11)
C21 P2 Pd1 110.39(11)
C21 P2 C17 113.32(14)
C13 P1 Pd1 115.05(11)
C7 P1 Pd1 107.52(10)
C7 P1 C13 103.48(16)
C9 P1 Pd1 111.19(12)
C9 P1 C13 113.99(18)
C9 P1 C7 104.51(17)
C6 N2 C8 129.3(2)
C6 N2 B1 108.4(2)
B1 N2 C8 122.2(2)
C1 N1 B1 108.5(2)
C1 N1 C7 128.5(2)
B1 N1 C7 123.0(2)
N1 C1 C6 108.3(2)
C2 C1 N1 130.0(3)
C2 C1 C6 121.7(3)
N2 C6 C1 108.3(2)
C5 C6 N2 131.0(3)
C5 C6 C1 120.7(3)
P2 C8 H8A 110.9
P2 C8 H8B 110.9
N2 C8 P2 104.13(18)
N2 C8 H8A 110.9
N2 C8 H8B 110.9
H8A C8 H8B 108.9
C1 C2 H2 121.8
C3 C2 C1 116.4(3)
C3 C2 H2 121.8
N3 N4 N5 178.0(5)
N4 N3 Pd1 136.6(4)
N2 B1 Pd1 126.8(2)
N2 B1 N1 106.5(2)
N1 B1 Pd1 126.6(2)
C14 C13 P1 115.0(3)
C14 C13 C16 109.3(3)
C15 C13 P1 110.1(2)
C15 C13 C14 109.9(3)
C15 C13 C16 108.0(4)
C16 C13 P1 104.2(3)
P1 C7 H7A 110.9
P1 C7 H7B 110.9
N1 C7 P1 104.49(19)
N1 C7 H7A 110.9
N1 C7 H7B 110.9
H7A C7 H7B 108.9
C18 C17 P2 109.5(2)
C18 C17 C19 110.3(3)
C18 C17 C20 108.4(3)
C19 C17 P2 114.2(3)
C20 C17 P2 104.6(2)
C20 C17 C19 109.5(3)
C22 C21 P2 106.1(2)
C22 C21 C24 108.6(3)
C22 C21 C23 108.5(3)
C24 C21 P2 108.8(2)
C24 C21 C23 109.7(3)
C23 C21 P2 115.0(2)
C2 C3 H3 119.0
C4 C3 C2 122.0(3)
C4 C3 H3 119.0
C6 C5 H5 121.4
C4 C5 C6 117.1(3)
C4 C5 H5 121.4
C17 C18 H18A 109.5
C17 C18 H18B 109.5
C17 C18 H18C 109.5
H18A C18 H18B 109.5
H18A C18 H18C 109.5
H18B C18 H18C 109.5
C11 C9 P1 109.1(3)
C10 C9 P1 115.3(3)
C10 C9 C11 108.2(4)
C12 C9 P1 105.7(3)
C12 C9 C11 108.8(5)
C12 C9 C10 109.6(4)
C21 C22 H22A 109.5
C21 C22 H22B 109.5
C21 C22 H22C 109.5
H22A C22 H22B 109.5
H22A C22 H22C 109.5
H22B C22 H22C 109.5
C17 C19 H19A 109.5
C17 C19 H19B 109.5
C17 C19 H19C 109.5
H19A C19 H19B 109.5
H19A C19 H19C 109.5
H19B C19 H19C 109.5
C21 C24 H24A 109.5
C21 C24 H24B 109.5
C21 C24 H24C 109.5
H24A C24 H24B 109.5
H24A C24 H24C 109.5
H24B C24 H24C 109.5
C3 C4 C5 122.0(3)
C3 C4 H4 119.0
C5 C4 H4 119.0
C17 C20 H20A 109.5
C17 C20 H20B 109.5
C17 C20 H20C 109.5
H20A C20 H20B 109.5
H20A C20 H20C 109.5
H20B C20 H20C 109.5
C21 C23 H23A 109.5
C21 C23 H23B 109.5
C21 C23 H23C 109.5
H23A C23 H23B 109.5
H23A C23 H23C 109.5
H23B C23 H23C 109.5
C13 C14 H14A 109.5
C13 C14 H14B 109.5
C13 C14 H14C 109.5
H14A C14 H14B 109.5
H14A C14 H14C 109.5
H14B C14 H14C 109.5
C9 C11 H11A 109.5
C9 C11 H11B 109.5
C9 C11 H11C 109.5
H11A C11 H11B 109.5
H11A C11 H11C 109.5
H11B C11 H11C 109.5
C13 C15 H15A 109.5
C13 C15 H15B 109.5
C13 C15 H15C 109.5
H15A C15 H15B 109.5
H15A C15 H15C 109.5
H15B C15 H15C 109.5
C9 C10 H10A 109.5
C9 C10 H10B 109.5
C9 C10 H10C 109.5
H10A C10 H10B 109.5
H10A C10 H10C 109.5
H10B C10 H10C 109.5
C13 C16 H16A 109.5
C13 C16 H16B 109.5
C13 C16 H16C 109.5
H16A C16 H16B 109.5
H16A C16 H16C 109.5
H16B C16 H16C 109.5
C9 C12 H12A 109.5
C9 C12 H12B 109.5
C9 C12 H12C 109.5
H12A C12 H12B 109.5
H12A C12 H12C 109.5
H12B C12 H12C 109.5

loop_
_geom_bond_atom_site_label_1
_geom_bond_atom_site_label_2
_geom_bond_distance
Pd1 P2 2.3351(7)
Pd1 P1 2.3380(7)
Pd1 N3 2.187(3)
Pd1 B1 1.986(3)
P2 C8 1.873(3)
P2 C17 1.876(3)
P2 C21 1.875(3)
P1 C13 1.876(3)
P1 C7 1.872(3)
P1 C9 1.863(3)
N2 C6 1.398(3)
N2 C8 1.441(3)
N2 B1 1.419(4)
N1 C1 1.397(3)
N1 B1 1.420(4)
N1 C7 1.429(4)
C1 C6 1.399(4)
C1 C2 1.393(4)
C6 C5 1.388(4)
C8 H8A 0.9700
C8 H8B 0.9700
C2 H2 0.9300
C2 C3 1.389(5)
N4 N3 1.094(5)
N4 N5 1.188(5)
C13 C14 1.519(5)
C13 C15 1.513(5)
C13 C16 1.545(5)
C7 H7A 0.9700
C7 H7B 0.9700
C17 C18 1.521(5)
C17 C19 1.543(5)
C17 C20 1.534(5)
C21 C22 1.524(5)
C21 C24 1.531(5)
C21 C23 1.534(5)
C3 H3 0.9300
C3 C4 1.369(6)
C5 H5 0.9300
C5 C4 1.387(5)
C18 H18A 0.9600
C18 H18B 0.9600
C18 H18C 0.9600
C9 C11 1.528(6)
C9 C10 1.527(5)
C9 C12 1.518(7)
C22 H22A 0.9600
C22 H22B 0.9600
C22 H22C 0.9600
C19 H19A 0.9600
C19 H19B 0.9600
C19 H19C 0.9600
C24 H24A 0.9600
C24 H24B 0.9600
C24 H24C 0.9600
C4 H4 0.9300
C20 H20A 0.9600
C20 H20B 0.9600
C20 H20C 0.9600
C23 H23A 0.9600
C23 H23B 0.9600
C23 H23C 0.9600
C14 H14A 0.9600
C14 H14B 0.9600
C14 H14C 0.9600
C11 H11A 0.9600
C11 H11B 0.9600
C11 H11C 0.9600
C15 H15A 0.9600
C15 H15B 0.9600
C15 H15C 0.9600
C10 H10A 0.9600
C10 H10B 0.9600
C10 H10C 0.9600
C16 H16A 0.9600
C16 H16B 0.9600
C16 H16C 0.9600
C12 H12A 0.9600
C12 H12B 0.9600
C12 H12C 0.9600

loop_
_geom_torsion_atom_site_label_1
_geom_torsion_atom_site_label_2
_geom_torsion_atom_site_label_3
_geom_torsion_atom_site_label_4
_geom_torsion
Pd1 P2 C8 N2 12.4(2)
Pd1 P2 C17 C18 -70.9(3)
Pd1 P2 C17 C19 164.8(2)
Pd1 P2 C17 C20 45.0(3)
Pd1 P2 C21 C22 -64.1(3)
Pd1 P2 C21 C24 52.6(3)
Pd1 P2 C21 C23 176.1(2)
Pd1 P1 C13 C14 -174.0(3)
Pd1 P1 C13 C15 61.1(3)
Pd1 P1 C13 C16 -54.4(3)
Pd1 P1 C7 N1 2.4(3)
Pd1 P1 C9 C11 -66.9(4)
Pd1 P1 C9 C10 171.2(4)
Pd1 P1 C9 C12 49.9(4)
N2 C6 C5 C4 178.7(3)
N1 C1 C6 N2 -0.9(3)
N1 C1 C6 C5 177.7(3)
N1 C1 C2 C3 -177.9(3)
C1 N1 B1 Pd1 -176.4(2)
C1 N1 B1 N2 0.7(3)
C1 N1 C7 P1 175.6(2)
C1 C6 C5 C4 0.5(5)
C1 C2 C3 C4 0.1(5)
C6 N2 C8 P2 174.7(2)
C6 N2 B1 Pd1 175.9(2)
C6 N2 B1 N1 -1.3(3)
C6 C1 C2 C3 1.6(4)
C6 C5 C4 C3 1.3(6)
C8 P2 C17 C18 171.7(3)
C8 P2 C17 C19 47.4(3)
C8 P2 C17 C20 -72.4(3)
C8 P2 C21 C22 50.9(3)
C8 P2 C21 C24 167.6(2)
C8 P2 C21 C23 -69.0(3)
C8 N2 C6 C1 178.9(3)
C8 N2 C6 C5 0.5(5)
C8 N2 B1 Pd1 -1.9(4)
C8 N2 B1 N1 -179.0(2)
C2 C1 C6 N2 179.5(3)
C2 C1 C6 C5 -1.9(4)
C2 C3 C4 C5 -1.6(6)
B1 N2 C6 C1 1.3(3)
B1 N2 C6 C5 -177.1(3)
B1 N2 C8 P2 -8.0(3)
B1 N1 C1 C6 0.1(3)
B1 N1 C1 C2 179.7(3)
B1 N1 C7 P1 -3.1(4)
C13 P1 C7 N1 -119.7(2)
C13 P1 C9 C11 65.1(4)
C13 P1 C9 C10 -56.8(4)
C13 P1 C9 C12 -178.0(4)
C7 P1 C13 C14 -57.0(3)
C7 P1 C13 C15 178.1(3)
C7 P1 C13 C16 62.5(3)
C7 P1 C9 C11 177.4(3)
C7 P1 C9 C10 55.5(4)
C7 P1 C9 C12 -65.8(4)
C7 N1 C1 C6 -178.7(3)
C7 N1 C1 C2 0.8(5)
C7 N1 B1 Pd1 2.5(4)
C7 N1 B1 N2 179.6(3)
C17 P2 C8 N2 136.3(2)
C17 P2 C21 C22 162.8(3)
C17 P2 C21 C24 -80.6(3)
C17 P2 C21 C23 42.9(3)
C21 P2 C8 N2 -104.9(2)
C21 P2 C17 C18 59.1(3)
C21 P2 C17 C19 -65.2(3)
C21 P2 C17 C20 175.0(2)
C9 P1 C13 C14 55.8(3)
C9 P1 C13 C15 -69.0(4)
C9 P1 C13 C16 175.4(3)
C9 P1 C7 N1 120.7(3)
